data_4330254
loop_
_publ_author_name
'Atsushi Kunishita'
'Mehmed Z. Ertem'
'Yuri Okubo'
'Tetsuro Tano'
'Hideki Sugimoto'
'Kei Ohkubo'
'Nobutaka Fujieda'
'Shunichi Fukuzumi'
'Christopher J. Cramer'
'Shinobu Itoh'

_publ_contact_author_email shinobu@mls.eng.osaka-u.ac.jp
_publ_contact_author_name 'Shinobu Itoh'
_publ_section_title
;
 Active Site Models for the CuASite of Peptidylglycine \a-Hydroxylating
 Monooxygenase and Dopamine \b-Monooxygenase
;
_journal_name_full 'Inorganic Chemistry'
_journal_page_first 9465
_journal_page_last 9480
_journal_paper_doi 10.1021/ic301272h
_journal_volume 51
_journal_year 2012
_chemical_formula_moiety 'C40 H47 B Cl Cu N3'
_chemical_formula_sum 'C40 H47 B Cl Cu N3'
_chemical_formula_weight 679.64
_space_group_IT_number 2
_symmetry_cell_setting triclinic
_symmetry_Int_Tables_number 2
_symmetry_space_group_name_Hall '-P 1'
_symmetry_space_group_name_H-M 'P -1'
_atom_sites_solution_hydrogens geom
_atom_sites_solution_primary direct
_atom_sites_solution_secondary difmap
_cell_angle_alpha 103.3439(14)
_cell_angle_beta 90.2499(14)
_cell_angle_gamma 102.5418(13)
_cell_formula_units_Z 2
_cell_length_a 11.1894(5)
_cell_length_b 11.3597(6)
_cell_length_c 14.2362(8)
_cell_measurement_reflns_used 9555
_cell_measurement_temperature 113
_cell_measurement_theta_max 27.46
_cell_measurement_theta_min 3.03
_cell_volume 1715.84(15)
_computing_cell_refinement 'RAPID AUTO'
_computing_data_collection 'RAPID AUTO (Rigaku, ????)'
_computing_data_reduction 'RAPID AUTO'
_computing_molecular_graphics 'CrystalStructure 4.0'
_computing_publication_material 'CrystalStructure 4.0 (Rigaku, 2010)'
_computing_structure_refinement 'CRYSTALS (Carruthers, et al., 1999)'
_computing_structure_solution 'SIR2002 (Burla, et al., 2003)'
_diffrn_ambient_temperature 113
_diffrn_detector_area_resol_mean 10.000
_diffrn_measured_fraction_theta_full 0.988
_diffrn_measured_fraction_theta_max 0.988
_diffrn_measurement_device_type 'Rigaku R-AXIS RAPID'
_diffrn_measurement_method \w
_diffrn_radiation_type 'Mo K\a'
_diffrn_radiation_wavelength 0.71075
_diffrn_reflns_av_R_equivalents 0.0695
_diffrn_reflns_limit_h_max 13
_diffrn_reflns_limit_h_min -14
_diffrn_reflns_limit_k_max 14
_diffrn_reflns_limit_k_min -14
_diffrn_reflns_limit_l_max 18
_diffrn_reflns_limit_l_min -18
_diffrn_reflns_number 16970
_diffrn_reflns_theta_full 27.47
_diffrn_reflns_theta_max 27.47
_diffrn_standards_number 0
_exptl_absorpt_coefficient_mu 0.747
_exptl_absorpt_correction_type none
_exptl_crystal_colour blue
_exptl_crystal_density_diffrn 1.315
_exptl_crystal_description plate
_exptl_crystal_F_000 718.00
_exptl_crystal_size_max 0.320
_exptl_crystal_size_mid 0.160
_exptl_crystal_size_min 0.030
_refine_diff_density_max 0.798
_refine_diff_density_min -1.020
_refine_ls_extinction_method none
_refine_ls_goodness_of_fit_ref 0.997
_refine_ls_hydrogen_treatment constr
_refine_ls_number_parameters 460
_refine_ls_number_reflns 7975
_refine_ls_R_factor_gt 0.0504
_refine_ls_shift/su_max 0.000
_refine_ls_structure_factor_coef Fsqd
_refine_ls_weighting_details 'w = 1/[0.0009Fo^2^ + 1.0000\s(Fo^2^)]/(4Fo^2^)'
_refine_ls_weighting_scheme calc
_refine_ls_wR_factor_ref 0.1239
_reflns_number_gt 3830
_reflns_number_total 7774
_reflns_threshold_expression F^2^>2.0\s(F^2^)
_cod_data_source_file ic301272h_si_003_4.cif
_cod_data_source_block 1PrCl
_cod_database_code 4330254

loop_
_symmetry_equiv_pos_site_id
_symmetry_equiv_pos_as_xyz
1 +X,+Y,+Z
2 -X,-Y,-Z

loop_
_atom_site_label
_atom_site_type_symbol
_atom_site_fract_x
_atom_site_fract_y
_atom_site_fract_z
_atom_site_U_iso_or_equiv
_atom_site_adp_type
_atom_site_occupancy
_atom_site_symmetry_multiplicity
_atom_site_calc_flag
_atom_site_refinement_flags
Cu(1) Cu 0.35503(4) 0.39145(5) 0.32291(4) 0.02584(16) Uani 1.0 2 d .
Cl(1) Cl 0.49478(10) 0.57096(10) 0.35295(8) 0.0357(4) Uani 1.0 2 d .
N(1) N 0.2693(3) 0.4276(4) 0.4436(3) 0.0290(11) Uani 1.0 2 d .
N(2) N 0.3696(3) 0.2194(3) 0.3228(3) 0.0301(11) Uani 1.0 2 d .
N(3) N 0.3478(3) 0.3497(3) 0.1757(3) 0.0262(10) Uani 1.0 2 d .
C(1) C 0.2724(5) 0.1168(4) 0.2618(4) 0.0389(14) Uani 1.0 2 d .
C(2) C 0.1903(4) 0.1668(5) 0.2047(4) 0.0397(14) Uani 1.0 2 d .
C(3) C 0.2513(4) 0.2341(4) 0.1315(4) 0.0353(14) Uani 1.0 2 d .
C(4) C 0.4943(4) 0.2183(5) 0.2842(4) 0.0395(15) Uani 1.0 2 d .
C(5) C 0.5051(5) 0.2210(5) 0.1776(4) 0.0412(16) Uani 1.0 2 d .
C(6) C 0.4728(4) 0.3331(4) 0.1500(4) 0.0314(13) Uani 1.0 2 d .
C(7) C 0.3745(4) 0.2092(5) 0.4250(4) 0.0363(14) Uani 1.0 2 d .
C(8) C 0.2591(4) 0.2222(4) 0.4774(4) 0.0362(14) Uani 1.0 2 d .
C(9) C 0.2266(4) 0.3467(4) 0.4990(4) 0.0326(13) Uani 1.0 2 d .
C(10) C 0.1521(4) 0.3782(5) 0.5743(4) 0.0378(14) Uani 1.0 2 d .
C(11) C 0.1206(4) 0.4915(5) 0.5936(4) 0.0418(15) Uani 1.0 2 d .
C(12) C 0.1659(4) 0.5751(5) 0.5388(4) 0.0385(15) Uani 1.0 2 d .
C(13) C 0.2396(4) 0.5411(4) 0.4665(4) 0.0342(14) Uani 1.0 2 d .
C(14) C 0.3231(4) 0.4609(4) 0.1442(4) 0.0299(13) Uani 1.0 2 d .
C(15) C 0.3167(5) 0.4457(5) 0.0344(4) 0.0491(17) Uani 1.0 2 d .
C(16) C 0.2074(4) 0.4933(4) 0.1854(4) 0.0357(14) Uani 1.0 2 d .
C(17) C 0.8133(4) -0.1632(4) 0.2213(3) 0.0203(11) Uani 1.0 2 d .
C(18) C 0.9403(4) -0.1506(4) 0.2109(3) 0.0264(12) Uani 1.0 2 d .
C(19) C 0.9975(4) -0.2483(4) 0.1928(3) 0.0275(13) Uani 1.0 2 d .
C(20) C 0.9290(4) -0.3691(4) 0.1809(3) 0.0292(13) Uani 1.0 2 d .
C(21) C 0.8045(4) -0.3870(4) 0.1916(3) 0.0270(12) Uani 1.0 2 d .
C(22) C 0.7492(4) -0.2869(4) 0.2107(3) 0.0223(11) Uani 1.0 2 d .
C(23) C 0.7633(4) 0.0208(4) 0.3612(3) 0.0208(11) Uani 1.0 2 d .
C(24) C 0.8786(4) 0.0491(4) 0.4106(3) 0.0264(12) Uani 1.0 2 d .
C(25) C 0.8982(4) 0.1058(4) 0.5086(3) 0.0285(13) Uani 1.0 2 d .
C(26) C 0.8028(4) 0.1376(4) 0.5625(3) 0.0283(12) Uani 1.0 2 d .
C(27) C 0.6871(4) 0.1118(4) 0.5166(3) 0.0278(13) Uani 1.0 2 d .
C(28) C 0.6691(4) 0.0543(4) 0.4184(3) 0.0219(11) Uani 1.0 2 d .
C(29) C 0.6025(4) -0.0931(4) 0.2033(3) 0.0200(11) Uani 1.0 2 d .
C(30) C 0.5140(4) -0.1585(4) 0.2531(3) 0.0217(11) Uani 1.0 2 d .
C(31) C 0.3932(4) -0.2055(4) 0.2189(3) 0.0256(12) Uani 1.0 2 d .
C(32) C 0.3548(4) -0.1897(4) 0.1308(3) 0.0273(12) Uani 1.0 2 d .
C(33) C 0.4377(4) -0.1260(4) 0.0786(3) 0.0261(12) Uani 1.0 2 d .
C(34) C 0.5599(4) -0.0791(4) 0.1146(3) 0.0230(12) Uani 1.0 2 d .
C(35) C 0.8141(4) 0.0607(4) 0.1851(3) 0.0212(11) Uani 1.0 2 d .
C(36) C 0.8210(4) 0.1880(4) 0.2213(3) 0.0267(12) Uani 1.0 2 d .
C(37) C 0.8636(4) 0.2754(4) 0.1675(4) 0.0335(14) Uani 1.0 2 d .
C(38) C 0.9038(4) 0.2390(4) 0.0756(4) 0.0319(14) Uani 1.0 2 d .
C(39) C 0.8998(4) 0.1155(4) 0.0389(3) 0.0263(12) Uani 1.0 2 d .
C(40) C 0.8568(4) 0.0293(4) 0.0924(3) 0.0239(12) Uani 1.0 2 d .
B(1) B 0.7486(4) -0.0437(5) 0.2432(4) 0.0217(13) Uani 1.0 2 d .
H(1) H 0.3107 0.0612 0.2186 0.0451 Uiso 1.0 2 calc R
H(2) H 0.2241 0.0737 0.3034 0.0452 Uiso 1.0 2 calc R
H(3) H 0.1276 0.0990 0.1716 0.0439 Uiso 1.0 2 calc R
H(4) H 0.1548 0.2239 0.2490 0.0439 Uiso 1.0 2 calc R
H(5) H 0.1903 0.2569 0.0972 0.0407 Uiso 1.0 2 calc R
H(6) H 0.2896 0.1790 0.0877 0.0406 Uiso 1.0 2 calc R
H(7) H 0.5491 0.2906 0.3207 0.0531 Uiso 1.0 2 calc R
H(8) H 0.5186 0.1466 0.2936 0.0531 Uiso 1.0 2 calc R
H(9) H 0.4773 0.3226 0.0821 0.0389 Uiso 1.0 2 calc R
H(10) H 0.5309 0.4056 0.1822 0.0388 Uiso 1.0 2 calc R
H(11) H 0.3895 0.1301 0.4251 0.0461 Uiso 1.0 2 calc R
H(12) H 0.4405 0.2723 0.4593 0.0461 Uiso 1.0 2 calc R
H(13) H 0.1926 0.1647 0.4388 0.0439 Uiso 1.0 2 calc R
H(14) H 0.2665 0.2013 0.5377 0.0439 Uiso 1.0 2 calc R
H(15) H 0.1212 0.3206 0.6120 0.0415 Uiso 1.0 2 calc R
H(16) H 0.0675 0.5122 0.6436 0.0477 Uiso 1.0 2 calc R
H(17) H 0.1477 0.6550 0.5533 0.0450 Uiso 1.0 2 calc R
H(18) H 0.2706 0.5993 0.4292 0.0405 Uiso 1.0 2 calc R
H(19) H 0.3884 0.5298 0.1706 0.0357 Uiso 1.0 2 calc R
H(20) H 0.3963 0.4740 0.0139 0.0605 Uiso 1.0 2 calc R
H(21) H 0.2626 0.4919 0.0167 0.0606 Uiso 1.0 2 calc R
H(22) H 0.2875 0.3602 0.0044 0.0606 Uiso 1.0 2 calc R
H(23) H 0.1401 0.4492 0.1411 0.0440 Uiso 1.0 2 calc R
H(24) H 0.2122 0.5799 0.1961 0.0439 Uiso 1.0 2 calc R
H(25) H 0.1963 0.4691 0.2449 0.0439 Uiso 1.0 2 calc R
H(26) H 0.9895 -0.0696 0.2162 0.0318 Uiso 1.0 2 calc R
H(27) H 1.0840 -0.2329 0.1893 0.0347 Uiso 1.0 2 calc R
H(28) H 0.9672 -0.4376 0.1650 0.0377 Uiso 1.0 2 calc R
H(29) H 0.7556 -0.4678 0.1874 0.0333 Uiso 1.0 2 calc R
H(30) H 0.6628 -0.3027 0.2157 0.0270 Uiso 1.0 2 calc R
H(31) H 0.9458 0.0275 0.3756 0.0317 Uiso 1.0 2 calc R
H(32) H 0.9781 0.1255 0.5391 0.0335 Uiso 1.0 2 calc R
H(33) H 0.8154 0.1738 0.6299 0.0338 Uiso 1.0 2 calc R
H(34) H 0.6205 0.1346 0.5520 0.0347 Uiso 1.0 2 calc R
H(35) H 0.5889 0.0364 0.3887 0.0272 Uiso 1.0 2 calc R
H(36) H 0.5395 -0.1712 0.3130 0.0272 Uiso 1.0 2 calc R
H(37) H 0.3364 -0.2472 0.2563 0.0306 Uiso 1.0 2 calc R
H(38) H 0.2722 -0.2231 0.1063 0.0314 Uiso 1.0 2 calc R
H(39) H 0.4114 -0.1129 0.0191 0.0326 Uiso 1.0 2 calc R
H(40) H 0.6169 -0.0373 0.0772 0.0287 Uiso 1.0 2 calc R
H(41) H 0.7938 0.2146 0.2842 0.0330 Uiso 1.0 2 calc R
H(42) H 0.8649 0.3606 0.1934 0.0413 Uiso 1.0 2 calc R
H(43) H 0.9347 0.2975 0.0386 0.0390 Uiso 1.0 2 calc R
H(44) H 0.9265 0.0884 -0.0241 0.0318 Uiso 1.0 2 calc R
H(45) H 0.8545 -0.0556 0.0643 0.0284 Uiso 1.0 2 calc R

loop_
_atom_site_aniso_label
_atom_site_aniso_U_11
_atom_site_aniso_U_22
_atom_site_aniso_U_33
_atom_site_aniso_U_12
_atom_site_aniso_U_13
_atom_site_aniso_U_23
Cu(1) 0.0283(3) 0.0227(3) 0.0262(4) 0.0060(2) 0.0031(3) 0.0049(3)
Cl(1) 0.0398(7) 0.0300(6) 0.0329(7) -0.0029(5) -0.0016(6) 0.0087(5)
N(1) 0.035(2) 0.027(2) 0.026(3) 0.0104(16) 0.0053(17) 0.0056(17)
N(2) 0.040(2) 0.027(2) 0.026(3) 0.0110(17) 0.0027(17) 0.0092(17)
N(3) 0.0254(18) 0.0242(19) 0.027(3) 0.0057(15) -0.0007(16) 0.0012(16)
C(1) 0.059(3) 0.022(3) 0.032(3) 0.006(3) 0.005(3) 0.002(2)
C(2) 0.046(3) 0.031(3) 0.033(3) -0.006(3) -0.007(3) 0.003(3)
C(3) 0.043(3) 0.027(3) 0.032(3) 0.007(2) -0.006(3) -0.000(2)
C(4) 0.045(3) 0.038(3) 0.051(4) 0.035(3) 0.012(3) 0.016(3)
C(5) 0.055(3) 0.050(3) 0.033(3) 0.035(3) 0.020(3) 0.017(3)
C(6) 0.033(3) 0.037(3) 0.028(3) 0.014(2) 0.008(2) 0.008(3)
C(7) 0.050(3) 0.029(3) 0.037(3) 0.017(3) 0.004(3) 0.014(3)
C(8) 0.050(3) 0.030(3) 0.030(3) 0.005(3) 0.005(3) 0.014(3)
C(9) 0.034(3) 0.034(3) 0.025(3) -0.001(2) -0.002(2) 0.006(2)
C(10) 0.035(3) 0.042(3) 0.026(3) -0.005(3) 0.004(3) 0.003(3)
C(11) 0.037(3) 0.052(4) 0.029(3) 0.012(3) 0.007(3) -0.004(3)
C(12) 0.044(3) 0.041(3) 0.029(3) 0.016(3) -0.003(3) -0.003(3)
C(13) 0.043(3) 0.031(3) 0.028(3) 0.009(3) 0.003(3) 0.004(3)
C(14) 0.032(3) 0.026(3) 0.031(3) 0.008(2) -0.005(2) 0.006(2)
C(15) 0.055(4) 0.056(4) 0.039(4) 0.015(3) -0.006(3) 0.016(3)
C(16) 0.032(3) 0.033(3) 0.044(4) 0.009(2) -0.002(3) 0.011(3)
C(17) 0.024(2) 0.025(3) 0.014(3) 0.0081(18) 0.0022(17) 0.0060(18)
C(18) 0.025(2) 0.028(3) 0.027(3) 0.0102(19) 0.0072(19) 0.003(2)
C(19) 0.025(3) 0.034(3) 0.027(3) 0.015(2) 0.0093(19) 0.008(2)
C(20) 0.037(3) 0.030(3) 0.027(3) 0.018(2) 0.010(2) 0.010(2)
C(21) 0.030(3) 0.022(3) 0.031(3) 0.0094(19) 0.003(2) 0.007(2)
C(22) 0.018(2) 0.024(3) 0.026(3) 0.0042(17) 0.0029(18) 0.0083(19)
C(23) 0.024(2) 0.019(2) 0.024(3) 0.0077(17) 0.0036(18) 0.0100(18)
C(24) 0.024(3) 0.030(3) 0.025(3) 0.0075(19) 0.0026(19) 0.006(2)
C(25) 0.026(3) 0.029(3) 0.029(3) 0.0061(19) -0.006(2) 0.004(2)
C(26) 0.035(3) 0.031(3) 0.019(3) 0.011(2) -0.002(2) 0.002(2)
C(27) 0.035(3) 0.033(3) 0.019(3) 0.018(2) 0.0087(19) 0.003(2)
C(28) 0.020(2) 0.024(3) 0.024(3) 0.0100(17) 0.0041(18) 0.0058(19)
C(29) 0.024(2) 0.016(2) 0.021(3) 0.0097(17) 0.0072(18) 0.0007(18)
C(30) 0.027(2) 0.023(3) 0.017(3) 0.0106(18) 0.0066(18) 0.0060(18)
C(31) 0.026(3) 0.026(3) 0.025(3) 0.0064(18) 0.0085(19) 0.0038(19)
C(32) 0.020(2) 0.029(3) 0.029(3) 0.0055(18) 0.0044(19) 0.000(2)
C(33) 0.031(3) 0.030(3) 0.020(3) 0.0143(19) 0.0036(19) 0.0056(19)
C(34) 0.022(2) 0.026(3) 0.024(3) 0.0103(18) 0.0073(18) 0.0067(19)
C(35) 0.0174(19) 0.025(3) 0.022(3) 0.0061(17) 0.0006(17) 0.0054(19)
C(36) 0.035(3) 0.029(3) 0.019(3) 0.0124(19) 0.0115(19) 0.006(2)
C(37) 0.044(3) 0.022(3) 0.037(3) 0.010(2) 0.006(3) 0.009(3)
C(38) 0.030(3) 0.035(3) 0.033(3) 0.001(2) 0.003(2) 0.017(3)
C(39) 0.025(2) 0.037(3) 0.018(3) 0.0076(19) 0.0064(18) 0.007(2)
C(40) 0.022(2) 0.025(3) 0.025(3) 0.0074(18) 0.0050(18) 0.0029(19)
B(1) 0.018(3) 0.028(3) 0.021(3) 0.008(2) 0.005(2) 0.007(2)

loop_
_atom_type_symbol
_atom_type_description
_atom_type_scat_dispersion_real
_atom_type_scat_dispersion_imag
_atom_type_scat_source
C C 0.003 0.002
;
International Tables for Crystallography
(1992, Vol. C, Tables 4.2.6.8 and 6.1.1.4)
;
H H 0.000 0.000
;
International Tables for Crystallography
(1992, Vol. C, Table 6.1.1.4)
;
N N 0.006 0.003
;
International Tables for Crystallography
(1992, Vol. C, Tables 4.2.6.8 and 6.1.1.4)
;
B B 0.001 0.001
;
International Tables for Crystallography
(1992, Vol. C, Tables 4.2.6.8 and 6.1.1.4)
;
Cu Cu 0.320 1.265
;
International Tables for Crystallography
(1992, Vol. C, Tables 4.2.6.8 and 6.1.1.4)
;
Cl Cl 0.148 0.159
;
International Tables for Crystallography
(1992, Vol. C, Tables 4.2.6.8 and 6.1.1.4)
;

loop_
_geom_angle_atom_site_label_1
_geom_angle_atom_site_label_2
_geom_angle_atom_site_label_3
_geom_angle
_geom_angle_publ_flag
Cl(1) Cu(1) N(1) 96.54(10) yes
Cl(1) Cu(1) N(2) 131.36(11) yes
Cl(1) Cu(1) N(3) 99.45(10) yes
N(1) Cu(1) N(2) 98.87(16) yes
N(1) Cu(1) N(3) 148.55(14) yes
N(2) Cu(1) N(3) 90.61(15) yes
Cu(1) N(1) C(9) 126.3(3) yes
Cu(1) N(1) C(13) 115.6(3) yes
C(9) N(1) C(13) 117.8(4) yes
Cu(1) N(2) C(1) 115.4(3) yes
Cu(1) N(2) C(4) 101.4(3) yes
Cu(1) N(2) C(7) 107.9(3) yes
C(1) N(2) C(4) 111.3(4) yes
C(1) N(2) C(7) 111.7(4) yes
C(4) N(2) C(7) 108.4(4) yes
Cu(1) N(3) C(3) 112.6(3) yes
Cu(1) N(3) C(6) 104.6(3) yes
Cu(1) N(3) C(14) 107.3(3) yes
C(3) N(3) C(6) 111.3(3) yes
C(3) N(3) C(14) 110.9(4) yes
C(6) N(3) C(14) 109.9(4) yes
N(2) C(1) C(2) 111.6(4) yes
C(1) C(2) C(3) 116.2(4) yes
N(3) C(3) C(2) 113.7(4) yes
N(2) C(4) C(5) 115.9(4) yes
C(4) C(5) C(6) 115.5(4) yes
N(3) C(6) C(5) 113.6(4) yes
N(2) C(7) C(8) 114.7(4) yes
C(7) C(8) C(9) 118.1(4) yes
N(1) C(9) C(8) 119.3(4) yes
N(1) C(9) C(10) 120.4(5) yes
C(8) C(9) C(10) 120.3(5) yes
C(9) C(10) C(11) 120.6(5) yes
C(10) C(11) C(12) 119.3(5) yes
C(11) C(12) C(13) 118.3(5) yes
N(1) C(13) C(12) 123.7(5) yes
N(3) C(14) C(15) 114.2(4) yes
N(3) C(14) C(16) 110.6(4) yes
C(15) C(14) C(16) 109.8(4) yes
C(18) C(17) C(22) 113.3(4) yes
C(18) C(17) B(1) 122.5(4) yes
C(22) C(17) B(1) 124.2(4) yes
C(17) C(18) C(19) 124.0(4) yes
C(18) C(19) C(20) 120.1(4) yes
C(19) C(20) C(21) 118.3(5) yes
C(20) C(21) C(22) 120.4(4) yes
C(17) C(22) C(21) 123.7(4) yes
C(24) C(23) C(28) 114.7(4) yes
C(24) C(23) B(1) 119.8(4) yes
C(28) C(23) B(1) 125.5(4) yes
C(23) C(24) C(25) 122.9(4) yes
C(24) C(25) C(26) 120.6(4) yes
C(25) C(26) C(27) 118.6(4) yes
C(26) C(27) C(28) 120.0(4) yes
C(23) C(28) C(27) 123.2(4) yes
C(30) C(29) C(34) 115.0(4) yes
C(30) C(29) B(1) 122.4(4) yes
C(34) C(29) B(1) 122.6(4) yes
C(29) C(30) C(31) 123.3(4) yes
C(30) C(31) C(32) 120.0(4) yes
C(31) C(32) C(33) 119.4(4) yes
C(32) C(33) C(34) 119.8(5) yes
C(29) C(34) C(33) 122.6(4) yes
C(36) C(35) C(40) 114.7(4) yes
C(36) C(35) B(1) 122.1(4) yes
C(40) C(35) B(1) 122.9(4) yes
C(35) C(36) C(37) 122.3(4) yes
C(36) C(37) C(38) 120.6(4) yes
C(37) C(38) C(39) 118.4(5) yes
C(38) C(39) C(40) 120.7(4) yes
C(35) C(40) C(39) 123.3(4) yes
C(17) B(1) C(23) 109.0(4) yes
C(17) B(1) C(29) 108.3(3) yes
C(17) B(1) C(35) 110.9(4) yes
C(23) B(1) C(29) 111.9(4) yes
C(23) B(1) C(35) 108.8(3) yes
C(29) B(1) C(35) 107.9(4) yes
N(2) C(1) H(1) 109.144 no
N(2) C(1) H(2) 108.460 no
C(2) C(1) H(1) 109.179 no
C(2) C(1) H(2) 108.985 no
H(1) C(1) H(2) 109.458 no
C(1) C(2) H(3) 107.808 no
C(1) C(2) H(4) 107.826 no
C(3) C(2) H(3) 108.303 no
C(3) C(2) H(4) 107.111 no
H(3) C(2) H(4) 109.460 no
N(3) C(3) H(5) 108.498 no
N(3) C(3) H(6) 108.048 no
C(2) C(3) H(5) 108.853 no
C(2) C(3) H(6) 108.173 no
H(5) C(3) H(6) 109.463 no
N(2) C(4) H(7) 106.952 no
N(2) C(4) H(8) 108.784 no
C(5) C(4) H(7) 107.156 no
C(5) C(4) H(8) 108.480 no
H(7) C(4) H(8) 109.469 no
N(3) C(6) H(9) 108.150 no
N(3) C(6) H(10) 108.619 no
C(5) C(6) H(9) 108.421 no
C(5) C(6) H(10) 108.519 no
H(9) C(6) H(10) 109.459 no
N(2) C(7) H(11) 107.725 no
N(2) C(7) H(12) 108.343 no
C(8) C(7) H(11) 108.356 no
C(8) C(7) H(12) 108.155 no
H(11) C(7) H(12) 109.459 no
C(7) C(8) H(13) 107.308 no
C(7) C(8) H(14) 108.095 no
C(9) C(8) H(13) 107.133 no
C(9) C(8) H(14) 106.595 no
H(13) C(8) H(14) 109.460 no
C(9) C(10) H(15) 120.004 no
C(11) C(10) H(15) 119.414 no
C(10) C(11) H(16) 120.754 no
C(12) C(11) H(16) 119.957 no
C(11) C(12) H(17) 120.040 no
C(13) C(12) H(17) 121.675 no
N(1) C(13) H(18) 118.575 no
C(12) C(13) H(18) 117.704 no
N(3) C(14) H(19) 107.759 no
C(15) C(14) H(19) 107.338 no
C(16) C(14) H(19) 106.760 no
C(14) C(15) H(20) 109.533 no
C(14) C(15) H(21) 110.376 no
C(14) C(15) H(22) 108.501 no
H(20) C(15) H(21) 109.475 no
H(20) C(15) H(22) 109.474 no
H(21) C(15) H(22) 109.463 no
C(14) C(16) H(23) 108.791 no
C(14) C(16) H(24) 110.877 no
C(14) C(16) H(25) 108.730 no
H(23) C(16) H(24) 109.474 no
H(23) C(16) H(25) 109.474 no
H(24) C(16) H(25) 109.473 no
C(17) C(18) H(26) 118.059 no
C(19) C(18) H(26) 117.888 no
C(18) C(19) H(27) 119.732 no
C(20) C(19) H(27) 120.131 no
C(19) C(20) H(28) 120.705 no
C(21) C(20) H(28) 120.946 no
C(20) C(21) H(29) 120.580 no
C(22) C(21) H(29) 119.005 no
C(17) C(22) H(30) 118.061 no
C(21) C(22) H(30) 118.225 no
C(23) C(24) H(31) 118.423 no
C(25) C(24) H(31) 118.682 no
C(24) C(25) H(32) 120.397 no
C(26) C(25) H(32) 118.972 no
C(25) C(26) H(33) 120.785 no
C(27) C(26) H(33) 120.607 no
C(26) C(27) H(34) 119.974 no
C(28) C(27) H(34) 120.030 no
C(23) C(28) H(35) 118.162 no
C(27) C(28) H(35) 118.615 no
C(29) C(30) H(36) 117.576 no
C(31) C(30) H(36) 119.141 no
C(30) C(31) H(37) 119.920 no
C(32) C(31) H(37) 120.110 no
C(31) C(32) H(38) 120.351 no
C(33) C(32) H(38) 120.267 no
C(32) C(33) H(39) 119.803 no
C(34) C(33) H(39) 120.428 no
C(29) C(34) H(40) 118.263 no
C(33) C(34) H(40) 119.098 no
C(35) C(36) H(41) 118.245 no
C(37) C(36) H(41) 119.416 no
C(36) C(37) H(42) 120.287 no
C(38) C(37) H(42) 119.152 no
C(37) C(38) H(43) 121.643 no
C(39) C(38) H(43) 119.946 no
C(38) C(39) H(44) 119.905 no
C(40) C(39) H(44) 119.361 no
C(35) C(40) H(45) 118.325 no
C(39) C(40) H(45) 118.406 no

loop_
_geom_bond_atom_site_label_1
_geom_bond_atom_site_label_2
_geom_bond_distance
_geom_bond_publ_flag
Cu(1) Cl(1) 2.2345(11) yes
Cu(1) N(1) 1.976(4) yes
Cu(1) N(2) 1.996(4) yes
Cu(1) N(3) 2.036(4) yes
N(1) C(9) 1.357(7) yes
N(1) C(13) 1.369(6) yes
N(2) C(1) 1.506(5) yes
N(2) C(4) 1.503(6) yes
N(2) C(7) 1.488(7) yes
N(3) C(3) 1.511(5) yes
N(3) C(6) 1.487(6) yes
N(3) C(14) 1.512(7) yes
C(1) C(2) 1.503(8) yes
C(2) C(3) 1.510(7) yes
C(4) C(5) 1.529(8) yes
C(5) C(6) 1.528(8) yes
C(7) C(8) 1.511(7) yes
C(8) C(9) 1.501(7) yes
C(9) C(10) 1.389(7) yes
C(10) C(11) 1.375(8) yes
C(11) C(12) 1.380(8) yes
C(12) C(13) 1.360(7) yes
C(14) C(15) 1.531(7) yes
C(14) C(16) 1.506(7) yes
C(17) C(18) 1.410(6) yes
C(17) C(22) 1.406(6) yes
C(17) B(1) 1.642(7) yes
C(18) C(19) 1.373(7) yes
C(19) C(20) 1.391(6) yes
C(20) C(21) 1.378(6) yes
C(21) C(22) 1.383(7) yes
C(23) C(24) 1.403(6) yes
C(23) C(28) 1.399(6) yes
C(23) B(1) 1.663(6) yes
C(24) C(25) 1.390(6) yes
C(25) C(26) 1.379(6) yes
C(26) C(27) 1.389(6) yes
C(27) C(28) 1.393(6) yes
C(29) C(30) 1.402(6) yes
C(29) C(34) 1.403(7) yes
C(29) B(1) 1.659(6) yes
C(30) C(31) 1.382(5) yes
C(31) C(32) 1.387(7) yes
C(32) C(33) 1.378(6) yes
C(33) C(34) 1.403(5) yes
C(35) C(36) 1.404(6) yes
C(35) C(40) 1.399(6) yes
C(35) B(1) 1.646(7) yes
C(36) C(37) 1.395(7) yes
C(37) C(38) 1.386(7) yes
C(38) C(39) 1.370(7) yes
C(39) C(40) 1.383(7) yes
C(1) H(1) 0.950 no
C(1) H(2) 0.950 no
C(2) H(3) 0.950 no
C(2) H(4) 0.950 no
C(3) H(5) 0.950 no
C(3) H(6) 0.950 no
C(4) H(7) 0.950 no
C(4) H(8) 0.950 no
C(6) H(9) 0.950 no
C(6) H(10) 0.950 no
C(7) H(11) 0.950 no
C(7) H(12) 0.950 no
C(8) H(13) 0.950 no
C(8) H(14) 0.950 no
C(10) H(15) 0.950 no
C(11) H(16) 0.950 no
C(12) H(17) 0.950 no
C(13) H(18) 0.950 no
C(14) H(19) 0.950 no
C(15) H(20) 0.950 no
C(15) H(21) 0.950 no
C(15) H(22) 0.950 no
C(16) H(23) 0.950 no
C(16) H(24) 0.950 no
C(16) H(25) 0.950 no
C(18) H(26) 0.950 no
C(19) H(27) 0.950 no
C(20) H(28) 0.950 no
C(21) H(29) 0.950 no
C(22) H(30) 0.950 no
C(24) H(31) 0.950 no
C(25) H(32) 0.950 no
C(26) H(33) 0.950 no
C(27) H(34) 0.950 no
C(28) H(35) 0.950 no
C(30) H(36) 0.950 no
C(31) H(37) 0.950 no
C(32) H(38) 0.950 no
C(33) H(39) 0.950 no
C(34) H(40) 0.950 no
C(36) H(41) 0.950 no
C(37) H(42) 0.950 no
C(38) H(43) 0.950 no
C(39) H(44) 0.950 no
C(40) H(45) 0.950 no

loop_
_geom_contact_atom_site_label_1
_geom_contact_atom_site_label_2
_geom_contact_distance
_geom_contact_publ_flag
_geom_contact_site_symmetry_2
Cu(1) C(2) 2.948(4) no .
Cu(1) C(5) 3.231(5) no .
Cu(1) C(8) 3.280(5) no .
Cu(1) C(16) 3.122(6) no .
Cl(1) C(6) 3.437(5) no .
Cl(1) C(13) 3.279(5) no .
Cl(1) C(14) 3.359(5) no .
N(1) C(7) 2.928(7) no .
N(1) C(11) 2.774(6) no .
N(2) C(3) 3.077(7) no .
N(2) C(6) 3.146(7) no .
N(2) C(9) 3.212(6) no .
N(3) C(1) 3.122(6) no .
N(3) C(4) 3.066(7) no .
C(1) C(5) 2.993(7) no .
C(1) C(8) 3.042(7) no .
C(2) C(4) 3.462(7) no .
C(2) C(5) 3.479(7) no .
C(2) C(6) 3.502(6) no .
C(3) C(4) 3.534(7) no .
C(3) C(5) 2.955(7) no .
C(3) C(15) 3.001(8) no .
C(3) C(16) 3.014(7) no .
C(6) C(15) 3.051(8) no .
C(9) C(12) 2.757(8) no .
C(10) C(13) 2.697(8) no .
C(17) C(20) 2.861(7) no .
C(17) C(24) 3.135(5) no .
C(17) C(30) 3.391(6) no .
C(17) C(40) 3.128(7) no .
C(18) C(21) 2.735(6) no .
C(18) C(23) 3.476(6) no .
C(18) C(24) 3.380(6) no .
C(18) C(35) 3.125(7) no .
C(18) C(40) 3.210(7) no .
C(19) C(22) 2.739(6) no .
C(22) C(29) 3.037(6) no .
C(22) C(30) 3.269(6) no .
C(23) C(26) 2.854(6) no .
C(23) C(30) 3.217(5) no .
C(23) C(36) 3.036(7) no .
C(24) C(27) 2.751(6) no .
C(24) C(35) 3.326(7) no .
C(24) C(36) 3.544(7) no .
C(25) C(28) 2.745(6) no .
C(28) C(29) 3.132(6) no .
C(28) C(30) 3.149(5) no .
C(29) C(32) 2.844(5) no .
C(29) C(36) 3.531(5) no .
C(29) C(40) 3.443(6) no .
C(30) C(33) 2.753(7) no .
C(31) C(34) 2.755(6) no .
C(34) C(35) 2.982(5) no .
C(34) C(40) 3.326(5) no .
C(35) C(38) 2.851(7) no .
C(36) C(39) 2.747(6) no .
C(37) C(40) 2.737(6) no .
Cl(1) C(9) 3.578(5) no 2_666
C(5) C(34) 3.508(7) no .
C(9) Cl(1) 3.578(5) no 2_666
C(10) C(21) 3.341(7) no 2_656
C(11) C(12) 3.555(7) no 2_566
C(12) C(11) 3.555(7) no 2_566
C(14) C(31) 3.599(6) no 1_565
C(15) C(21) 3.349(7) no 2_655
C(15) C(22) 3.531(6) no 2_655
C(16) C(31) 3.522(6) no 1_565
C(21) C(10) 3.341(7) no 2_656
C(21) C(15) 3.349(7) no 2_655
C(22) C(15) 3.531(6) no 2_655
C(31) C(14) 3.599(6) no 1_545
C(31) C(16) 3.522(6) no 1_545
C(34) C(5) 3.508(7) no .
Cu(1) H(2) 3.5334 no .
Cu(1) H(4) 2.6369 no .
Cu(1) H(5) 3.5374 no .
Cu(1) H(7) 2.6628 no .
Cu(1) H(8) 3.5972 no .
Cu(1) H(10) 2.8210 no .
Cu(1) H(12) 2.8765 no .
Cu(1) H(13) 3.5523 no .
Cu(1) H(18) 2.8441 no .
Cu(1) H(19) 2.9385 no .
Cu(1) H(25) 2.5061 no .
Cl(1) H(7) 3.2998 no .
Cl(1) H(10) 2.7986 no .
Cl(1) H(18) 2.7907 no .
Cl(1) H(19) 2.7465 no .
Cl(1) H(25) 3.5088 no .
N(1) H(4) 3.2241 no .
N(1) H(12) 2.9117 no .
N(1) H(13) 2.9072 no .
N(1) H(14) 3.1548 no .
N(1) H(15) 3.2360 no .
N(1) H(17) 3.2627 no .
N(1) H(25) 3.1077 no .
N(2) H(3) 3.2891 no .
N(2) H(4) 2.6338 no .
N(2) H(6) 3.3610 no .
N(2) H(10) 3.4744 no .
N(2) H(13) 2.6466 no .
N(2) H(14) 3.3087 no .
N(3) H(1) 3.4082 no .
N(3) H(3) 3.3248 no .
N(3) H(4) 2.6759 no .
N(3) H(7) 3.3224 no .
N(3) H(20) 2.9630 no .
N(3) H(21) 3.3135 no .
N(3) H(22) 2.5641 no .
N(3) H(23) 2.8833 no .
N(3) H(24) 3.2568 no .
N(3) H(25) 2.4657 no .
C(1) H(5) 3.3471 no .
C(1) H(6) 2.7261 no .
C(1) H(7) 3.2779 no .
C(1) H(8) 2.7246 no .
C(1) H(11) 2.6209 no .
C(1) H(12) 3.2830 no .
C(1) H(13) 2.6531 no .
C(2) H(13) 3.3395 no .
C(2) H(25) 3.3346 no .
C(3) H(1) 2.7424 no .
C(3) H(2) 3.3498 no .
C(3) H(9) 2.6726 no .
C(3) H(10) 3.2849 no .
C(3) H(19) 3.2925 no .
C(3) H(22) 2.5384 no .
C(3) H(23) 2.9508 no .
C(3) H(25) 2.9737 no .
C(4) H(1) 2.4284 no .
C(4) H(2) 3.1570 no .
C(4) H(6) 3.4912 no .
C(4) H(9) 3.3737 no .
C(4) H(10) 2.8028 no .
C(4) H(11) 2.6160 no .
C(4) H(12) 2.5334 no .
C(5) H(1) 2.6740 no .
C(5) H(6) 2.6213 no .
C(6) H(1) 3.5712 no .
C(6) H(5) 3.1290 no .
C(6) H(6) 2.4000 no .
C(6) H(7) 2.7513 no .
C(6) H(8) 3.3746 no .
C(6) H(19) 2.5666 no .
C(6) H(20) 3.0109 no .
C(6) H(22) 3.0375 no .
C(7) H(1) 3.0251 no .
C(7) H(2) 2.4117 no .
C(7) H(4) 3.5589 no .
C(7) H(7) 2.5980 no .
C(7) H(8) 2.5528 no .
C(8) H(2) 2.6282 no .
C(8) H(4) 3.4548 no .
C(8) H(15) 2.6635 no .
C(9) H(4) 3.5297 no .
C(9) H(11) 3.3553 no .
C(9) H(12) 2.7273 no .
C(9) H(16) 3.2616 no .
C(9) H(18) 3.1886 no .
C(10) H(13) 2.8517 no .
C(10) H(14) 2.5664 no .
C(10) H(17) 3.2372 no .
C(11) H(18) 3.2024 no .
C(12) H(15) 3.2344 no .
C(13) H(16) 3.2130 no .
C(13) H(25) 3.0795 no .
C(14) H(4) 3.5637 no .
C(14) H(5) 2.4090 no .
C(14) H(6) 3.0538 no .
C(14) H(9) 2.6033 no .
C(14) H(10) 2.6215 no .
C(15) H(5) 2.6416 no .
C(15) H(6) 3.2420 no .
C(15) H(9) 2.6767 no .
C(15) H(10) 3.3536 no .
C(15) H(23) 2.4999 no .
C(15) H(24) 2.8581 no .
C(15) H(25) 3.2690 no .
C(16) H(4) 3.3223 no .
C(16) H(5) 2.6539 no .
C(16) H(18) 3.4178 no .
C(16) H(20) 3.2361 no .
C(16) H(21) 2.4790 no .
C(16) H(22) 2.9219 no .
C(17) H(27) 3.3021 no .
C(17) H(29) 3.2991 no .
C(17) H(31) 2.8450 no .
C(17) H(36) 3.3256 no .
C(17) H(45) 2.7793 no .
C(18) H(28) 3.2546 no .
C(18) H(30) 3.2188 no .
C(18) H(31) 2.7101 no .
C(18) H(45) 2.8131 no .
C(19) H(29) 3.2445 no .
C(20) H(26) 3.2399 no .
C(20) H(30) 3.2410 no .
C(21) H(27) 3.2401 no .
C(22) H(26) 3.2181 no .
C(22) H(28) 3.2584 no .
C(22) H(36) 3.1363 no .
C(23) H(26) 3.4523 no .
C(23) H(32) 3.3044 no .
C(23) H(34) 3.3035 no .
C(23) H(36) 2.9012 no .
C(23) H(41) 2.6380 no .
C(24) H(26) 3.1706 no .
C(24) H(33) 3.2662 no .
C(24) H(35) 3.2229 no .
C(24) H(41) 3.1613 no .
C(25) H(34) 3.2412 no .
C(26) H(31) 3.2518 no .
C(26) H(35) 3.2575 no .
C(27) H(32) 3.2365 no .
C(28) H(31) 3.2237 no .
C(28) H(33) 3.2702 no .
C(28) H(36) 2.7403 no .
C(28) H(41) 3.0729 no .
C(29) H(30) 2.6543 no .
C(29) H(35) 2.7320 no .
C(29) H(37) 3.2969 no .
C(29) H(39) 3.3127 no .
C(29) H(45) 3.4577 no .
C(30) H(30) 2.5546 no .
C(30) H(35) 2.5576 no .
C(30) H(38) 3.2564 no .
C(30) H(40) 3.2274 no .
C(31) H(30) 3.4272 no .
C(31) H(35) 3.5304 no .
C(31) H(39) 3.2456 no .
C(32) H(36) 3.2498 no .
C(32) H(40) 3.2563 no .
C(33) H(37) 3.2461 no .
C(34) H(30) 3.5768 no .
C(34) H(36) 3.2235 no .
C(34) H(38) 3.2672 no .
C(34) H(45) 3.3423 no .
C(35) H(26) 2.7919 no .
C(35) H(31) 3.2169 no .
C(35) H(40) 2.5650 no .
C(35) H(42) 3.3042 no .
C(35) H(44) 3.2919 no .
C(36) H(40) 3.3128 no .
C(36) H(43) 3.2814 no .
C(36) H(45) 3.2245 no .
C(37) H(44) 3.2308 no .
C(38) H(41) 3.2667 no .
C(38) H(45) 3.2376 no .
C(39) H(40) 3.3760 no .
C(39) H(42) 3.2240 no .
C(40) H(26) 2.8610 no .
C(40) H(40) 2.6199 no .
C(40) H(41) 3.2232 no .
C(40) H(43) 3.2492 no .
B(1) H(26) 2.7931 no .
B(1) H(30) 2.8228 no .
B(1) H(31) 2.7500 no .
B(1) H(35) 2.8597 no .
B(1) H(36) 2.7869 no .
B(1) H(40) 2.8026 no .
B(1) H(41) 2.7879 no .
B(1) H(45) 2.8003 no .
H(1) H(3) 2.3098 no .
H(1) H(4) 2.7715 no .
H(1) H(5) 3.5771 no .
H(1) H(6) 2.5695 no .
H(1) H(7) 3.3490 no .
H(1) H(8) 2.4518 no .
H(1) H(11) 2.9406 no .
H(1) H(13) 3.4592 no .
H(2) H(3) 2.2667 no .
H(2) H(4) 2.2997 no .
H(2) H(6) 3.5673 no .
H(2) H(8) 3.2299 no .
H(2) H(11) 2.4042 no .
H(2) H(12) 3.3381 no .
H(2) H(13) 2.0379 no .
H(2) H(14) 3.3019 no .
H(3) H(5) 2.2729 no .
H(3) H(6) 2.3108 no .
H(4) H(5) 2.2990 no .
H(4) H(6) 2.7618 no .
H(4) H(13) 2.9809 no .
H(4) H(23) 3.3071 no .
H(4) H(25) 2.7378 no .
H(5) H(9) 3.1552 no .
H(5) H(19) 3.3341 no .
H(5) H(20) 3.4216 no .
H(5) H(21) 3.0946 no .
H(5) H(22) 2.1164 no .
H(5) H(23) 2.3211 no .
H(5) H(24) 3.5681 no .
H(5) H(25) 2.7975 no .
H(6) H(9) 2.3780 no .
H(6) H(10) 3.3283 no .
H(6) H(22) 2.6063 no .
H(7) H(10) 2.6345 no .
H(7) H(11) 2.9293 no .
H(7) H(12) 2.3469 no .
H(8) H(11) 2.3864 no .
H(8) H(12) 2.7144 no .
H(9) H(19) 2.7891 no .
H(9) H(20) 2.4830 no .
H(9) H(22) 2.5515 no .
H(10) H(19) 2.3749 no .
H(10) H(20) 3.1541 no .
H(10) H(22) 3.5801 no .
H(11) H(13) 2.3219 no .
H(11) H(14) 2.2409 no .
H(12) H(13) 2.7626 no .
H(12) H(14) 2.3328 no .
H(13) H(15) 2.9109 no .
H(14) H(15) 2.4312 no .
H(15) H(16) 2.3278 no .
H(16) H(17) 2.3306 no .
H(17) H(18) 2.3006 no .
H(18) H(24) 3.3277 no .
H(18) H(25) 2.7239 no .
H(19) H(20) 2.1821 no .
H(19) H(21) 2.4980 no .
H(19) H(22) 2.7415 no .
H(19) H(23) 2.7286 no .
H(19) H(24) 2.1777 no .
H(19) H(25) 2.4342 no .
H(20) H(23) 3.3926 no .
H(20) H(24) 3.4786 no .
H(21) H(23) 2.3197 no .
H(21) H(24) 2.6301 no .
H(21) H(25) 3.3902 no .
H(22) H(23) 2.7160 no .
H(22) H(24) 3.4897 no .
H(22) H(25) 3.5940 no .
H(26) H(27) 2.2888 no .
H(26) H(31) 2.3856 no .
H(26) H(45) 2.6859 no .
H(27) H(28) 2.3536 no .
H(28) H(29) 2.3509 no .
H(29) H(30) 2.2936 no .
H(30) H(36) 2.4515 no .
H(31) H(32) 2.3265 no .
H(31) H(41) 3.4538 no .
H(32) H(33) 2.3267 no .
H(33) H(34) 2.3478 no .
H(34) H(35) 2.3235 no .
H(35) H(36) 2.2986 no .
H(35) H(41) 3.3124 no .
H(36) H(37) 2.3184 no .
H(37) H(38) 2.3434 no .
H(38) H(39) 2.3291 no .
H(39) H(40) 2.3467 no .
H(40) H(45) 2.7148 no .
H(41) H(42) 2.3410 no .
H(42) H(43) 2.3474 no .
H(43) H(44) 2.3181 no .
H(44) H(45) 2.3010 no .
Cl(1) H(12) 2.8404 no 2_666
Cl(1) H(14) 3.3702 no 2_666
Cl(1) H(30) 3.0930 no 1_565
Cl(1) H(36) 3.0478 no 1_565
Cl(1) H(37) 3.4902 no 1_565
C(1) H(26) 3.3707 no 1_455
C(2) H(26) 3.1423 no 1_455
C(2) H(44) 3.4066 no 2_655
C(3) H(45) 3.0993 no 2_655
C(4) H(35) 3.1567 no .
C(4) H(41) 3.3614 no .
C(5) H(39) 3.0261 no 2_655
C(5) H(40) 3.4490 no .
C(5) H(41) 3.5856 no .
C(6) H(29) 3.4262 no 1_565
C(6) H(39) 3.5194 no 2_655
C(7) H(35) 3.3865 no .
C(8) H(32) 3.2924 no 1_455
C(9) H(32) 3.4655 no 1_455
C(10) H(29) 3.3956 no 2_656
C(10) H(32) 3.0302 no 1_455
C(11) H(17) 3.5103 no 2_566
C(11) H(29) 3.4952 no 2_656
C(11) H(41) 3.3169 no 2_666
C(11) H(42) 3.0934 no 2_666
C(12) H(7) 3.5948 no 2_666
C(12) H(16) 3.4893 no 2_566
C(12) H(41) 3.0009 no 2_666
C(14) H(37) 3.3028 no 1_565
C(15) H(20) 3.2642 no 2_665
C(15) H(29) 3.3357 no 2_655
C(15) H(30) 3.5872 no 2_655
C(16) H(28) 2.9902 no 1_465
C(16) H(37) 2.9252 no 1_565
C(16) H(38) 3.5825 no 1_565
C(17) H(15) 3.4466 no 2_656
C(17) H(22) 3.4870 no 2_655
C(18) H(3) 3.3023 no 1_655
C(18) H(15) 3.4990 no 2_656
C(18) H(44) 3.2005 no 2_755
C(19) H(15) 3.2815 no 2_656
C(19) H(24) 3.4148 no 1_645
C(19) H(33) 3.1091 no 2_756
C(19) H(38) 3.2963 no 1_655
C(19) H(43) 3.3312 no 2_755
C(19) H(44) 3.3403 no 2_755
C(20) H(15) 2.9511 no 2_656
C(20) H(16) 3.2842 no 2_656
C(20) H(21) 3.3612 no 2_655
C(20) H(23) 3.4268 no 1_645
C(20) H(24) 3.3570 no 1_645
C(20) H(42) 3.0443 no 1_545
C(21) H(10) 3.4144 no 1_545
C(21) H(15) 2.7939 no 2_656
C(21) H(16) 3.4601 no 2_656
C(21) H(20) 3.4967 no 2_655
C(21) H(21) 2.9572 no 2_655
C(21) H(22) 3.0727 no 2_655
C(21) H(42) 3.0909 no 1_545
C(22) H(14) 3.5045 no 2_656
C(22) H(15) 3.0454 no 2_656
C(22) H(20) 3.5645 no 2_655
C(22) H(21) 3.5081 no 2_655
C(22) H(22) 2.9836 no 2_655
C(23) H(8) 3.5746 no .
C(23) H(14) 3.1406 no 2_656
C(23) H(17) 3.5164 no 2_666
C(24) H(13) 3.4600 no 1_655
C(24) H(13) 3.5643 no 2_656
C(24) H(14) 3.2001 no 2_656
C(24) H(17) 3.3585 no 2_666
C(24) H(32) 3.0084 no 2_756
C(25) H(13) 3.4156 no 1_655
C(25) H(13) 3.2770 no 2_656
C(25) H(14) 3.4829 no 2_656
C(25) H(15) 3.1652 no 1_655
C(25) H(17) 3.1832 no 2_666
C(25) H(31) 3.2144 no 2_756
C(25) H(32) 3.1697 no 2_756
C(26) H(2) 3.3619 no 2_656
C(26) H(11) 3.3639 no 2_656
C(26) H(13) 3.4402 no 2_656
C(26) H(17) 3.1319 no 2_666
C(26) H(18) 3.2453 no 2_666
C(26) H(27) 3.5859 no 2_756
C(26) H(37) 3.1664 no 2_656
C(27) H(11) 3.0009 no 2_656
C(27) H(17) 3.2456 no 2_666
C(27) H(18) 3.1220 no 2_666
C(27) H(36) 3.5792 no 2_656
C(27) H(37) 3.2820 no 2_656
C(28) H(8) 2.9487 no .
C(28) H(11) 3.4165 no .
C(28) H(11) 3.3688 no 2_656
C(28) H(14) 3.3293 no 2_656
C(28) H(17) 3.4218 no 2_666
C(28) H(34) 3.5631 no 2_656
C(29) H(8) 3.0753 no .
C(30) H(8) 3.3693 no .
C(30) H(19) 3.4340 no 1_545
C(30) H(34) 3.1479 no 2_656
C(31) H(1) 3.3541 no .
C(31) H(19) 2.9143 no 1_545
C(31) H(24) 2.7633 no 1_545
C(31) H(27) 3.4208 no 1_455
C(31) H(33) 3.2034 no 2_656
C(31) H(34) 3.1871 no 2_656
C(32) H(1) 2.9836 no .
C(32) H(19) 3.4596 no 1_545
C(32) H(21) 3.5263 no 1_545
C(32) H(24) 3.0951 no 1_545
C(32) H(27) 3.1108 no 1_455
C(33) H(1) 3.1452 no .
C(33) H(9) 3.1160 no 2_655
C(33) H(39) 3.4522 no 2_655
C(33) H(40) 3.3336 no 2_655
C(34) H(6) 3.4331 no 2_655
C(34) H(8) 3.2850 no .
C(34) H(9) 3.4027 no 2_655
C(34) H(39) 3.1771 no 2_655
C(35) H(3) 3.4516 no 1_655
C(36) H(8) 3.5062 no .
C(36) H(16) 3.4580 no 2_666
C(36) H(17) 3.2680 no 2_666
C(37) H(16) 3.1342 no 2_666
C(37) H(23) 3.3631 no 1_655
C(37) H(28) 3.2231 no 1_565
C(37) H(29) 3.3466 no 1_565
C(38) H(5) 3.1779 no 1_655
C(38) H(23) 3.1259 no 1_655
C(38) H(28) 3.5100 no 1_565
C(38) H(38) 3.1941 no 2_655
C(39) H(3) 3.2293 no 1_655
C(39) H(3) 3.3631 no 2_655
C(39) H(5) 3.3064 no 1_655
C(39) H(38) 3.4097 no 2_655
C(39) H(39) 3.5670 no 2_655
C(39) H(44) 3.3048 no 2_755
C(39) H(45) 3.2514 no 2_755
C(40) H(3) 3.0972 no 1_655
C(40) H(6) 3.2157 no 2_655
C(40) H(44) 3.0729 no 2_755
H(1) C(31) 3.3541 no .
H(1) C(32) 2.9836 no .
H(1) C(33) 3.1452 no .
H(1) H(26) 3.5756 no 1_455
H(1) H(38) 3.1910 no .
H(1) H(39) 3.4139 no .
H(2) C(26) 3.3619 no 2_656
H(2) H(26) 2.8757 no 1_455
H(2) H(27) 3.4966 no 1_455
H(2) H(31) 3.2552 no 1_455
H(2) H(33) 3.1145 no 2_656
H(3) C(18) 3.3023 no 1_455
H(3) C(35) 3.4516 no 1_455
H(3) C(39) 3.2293 no 1_455
H(3) C(39) 3.3631 no 2_655
H(3) C(40) 3.0972 no 1_455
H(3) H(26) 2.3966 no 1_455
H(3) H(44) 3.5365 no 1_455
H(3) H(44) 2.5835 no 2_655
H(3) H(45) 3.3385 no 1_455
H(3) H(45) 3.2938 no 2_655
H(4) H(26) 3.3685 no 1_455
H(5) C(38) 3.1779 no 1_455
H(5) C(39) 3.3064 no 1_455
H(5) H(43) 3.1338 no 1_455
H(5) H(44) 3.3673 no 1_455
H(5) H(45) 2.7989 no 2_655
H(6) C(34) 3.4331 no 2_655
H(6) C(40) 3.2157 no 2_655
H(6) H(40) 2.8654 no 2_655
H(6) H(44) 3.3781 no 2_655
H(6) H(45) 2.6149 no 2_655
H(7) C(12) 3.5948 no 2_666
H(7) H(35) 3.3646 no .
H(7) H(41) 3.0576 no .
H(8) C(23) 3.5746 no .
H(8) C(28) 2.9487 no .
H(8) C(29) 3.0753 no .
H(8) C(30) 3.3693 no .
H(8) C(34) 3.2850 no .
H(8) C(36) 3.5062 no .
H(8) H(35) 2.2850 no .
H(8) H(41) 3.0196 no .
H(9) C(33) 3.1160 no 2_655
H(9) C(34) 3.4027 no 2_655
H(9) H(20) 3.0427 no 2_665
H(9) H(29) 3.5647 no 1_565
H(9) H(39) 3.0031 no 2_655
H(9) H(40) 3.4436 no 2_655
H(10) C(21) 3.4144 no 1_565
H(10) H(20) 3.4089 no 2_665
H(10) H(29) 2.6028 no 1_565
H(10) H(30) 3.2439 no 1_565
H(11) C(26) 3.3639 no 2_656
H(11) C(27) 3.0009 no 2_656
H(11) C(28) 3.4165 no .
H(11) C(28) 3.3688 no 2_656
H(11) H(34) 3.1316 no .
H(11) H(34) 3.0771 no 2_656
H(11) H(35) 2.6774 no .
H(12) Cl(1) 2.8404 no 2_666
H(12) H(18) 3.4546 no 2_666
H(12) H(34) 3.2470 no .
H(12) H(35) 3.4135 no .
H(13) C(24) 3.4600 no 1_455
H(13) C(24) 3.5643 no 2_656
H(13) C(25) 3.4156 no 1_455
H(13) C(25) 3.2770 no 2_656
H(13) C(26) 3.4402 no 2_656
H(13) H(31) 2.8853 no 1_455
H(13) H(32) 2.8029 no 1_455
H(13) H(32) 3.5161 no 2_656
H(14) Cl(1) 3.3702 no 2_666
H(14) C(22) 3.5045 no 2_656
H(14) C(23) 3.1406 no 2_656
H(14) C(24) 3.2001 no 2_656
H(14) C(25) 3.4829 no 2_656
H(14) C(28) 3.3293 no 2_656
H(14) H(30) 3.4635 no 2_656
H(14) H(31) 3.5708 no 2_656
H(14) H(32) 3.1553 no 1_455
H(14) H(36) 3.1570 no 2_656
H(15) C(17) 3.4466 no 2_656
H(15) C(18) 3.4990 no 2_656
H(15) C(19) 3.2815 no 2_656
H(15) C(20) 2.9511 no 2_656
H(15) C(21) 2.7939 no 2_656
H(15) C(22) 3.0454 no 2_656
H(15) C(25) 3.1652 no 1_455
H(15) H(28) 3.3867 no 2_656
H(15) H(29) 3.0992 no 2_656
H(15) H(30) 3.5057 no 2_656
H(15) H(32) 2.4365 no 1_455
H(15) H(33) 3.5045 no 1_455
H(16) C(12) 3.4893 no 2_566
H(16) C(20) 3.2842 no 2_656
H(16) C(21) 3.4601 no 2_656
H(16) C(36) 3.4580 no 2_666
H(16) C(37) 3.1342 no 2_666
H(16) H(17) 3.5720 no 2_566
H(16) H(25) 3.3817 no 2_566
H(16) H(28) 3.0370 no 2_656
H(16) H(29) 3.3023 no 2_656
H(16) H(41) 3.0844 no 2_666
H(16) H(42) 2.4506 no 2_666
H(17) C(11) 3.5103 no 2_566
H(17) C(23) 3.5164 no 2_666
H(17) C(24) 3.3585 no 2_666
H(17) C(25) 3.1832 no 2_666
H(17) C(26) 3.1319 no 2_666
H(17) C(27) 3.2456 no 2_666
H(17) C(28) 3.4218 no 2_666
H(17) C(36) 3.2680 no 2_666
H(17) H(16) 3.5720 no 2_566
H(17) H(32) 3.5978 no 2_666
H(17) H(33) 3.5714 no 2_666
H(17) H(41) 2.4416 no 2_666
H(18) C(26) 3.2453 no 2_666
H(18) C(27) 3.1220 no 2_666
H(18) H(12) 3.4546 no 2_666
H(18) H(33) 3.2174 no 2_666
H(18) H(34) 2.9524 no 2_666
H(18) H(37) 3.3291 no 1_565
H(19) C(30) 3.4340 no 1_565
H(19) C(31) 2.9143 no 1_565
H(19) C(32) 3.4596 no 1_565
H(19) H(20) 3.5713 no 2_665
H(19) H(30) 3.2154 no 1_565
H(19) H(36) 3.5780 no 1_565
H(19) H(37) 2.7320 no 1_565
H(20) C(15) 3.2642 no 2_665
H(20) C(21) 3.4967 no 2_655
H(20) C(22) 3.5645 no 2_655
H(20) H(9) 3.0427 no 2_665
H(20) H(10) 3.4089 no 2_665
H(20) H(19) 3.5713 no 2_665
H(20) H(20) 2.3268 no 2_665
H(20) H(29) 3.3047 no 2_655
H(20) H(30) 3.3753 no 2_655
H(21) C(20) 3.3612 no 2_655
H(21) C(21) 2.9572 no 2_655
H(21) C(22) 3.5081 no 2_655
H(21) C(32) 3.5263 no 1_565
H(21) H(28) 3.4934 no 2_655
H(21) H(29) 2.8582 no 2_655
H(21) H(38) 3.1714 no 1_565
H(22) C(17) 3.4870 no 2_655
H(22) C(21) 3.0727 no 2_655
H(22) C(22) 2.9836 no 2_655
H(22) H(29) 3.3123 no 2_655
H(22) H(30) 3.1275 no 2_655
H(22) H(45) 3.3894 no 2_655
H(23) C(20) 3.4268 no 1_465
H(23) C(37) 3.3631 no 1_455
H(23) C(38) 3.1259 no 1_455
H(23) H(28) 2.5286 no 1_465
H(23) H(42) 3.1727 no 1_455
H(23) H(43) 2.7333 no 1_455
H(24) C(19) 3.4148 no 1_465
H(24) C(20) 3.3570 no 1_465
H(24) C(31) 2.7633 no 1_565
H(24) C(32) 3.0951 no 1_565
H(24) H(27) 2.8287 no 1_465
H(24) H(28) 2.7319 no 1_465
H(24) H(33) 3.3521 no 2_666
H(24) H(37) 2.1327 no 1_565
H(24) H(38) 2.7863 no 1_565
H(25) H(16) 3.3817 no 2_566
H(25) H(28) 3.2714 no 1_465
H(25) H(37) 3.2293 no 1_565
H(26) C(1) 3.3707 no 1_655
H(26) C(2) 3.1423 no 1_655
H(26) H(1) 3.5756 no 1_655
H(26) H(2) 2.8757 no 1_655
H(26) H(3) 2.3966 no 1_655
H(26) H(4) 3.3685 no 1_655
H(26) H(44) 2.8726 no 2_755
H(27) C(26) 3.5859 no 2_756
H(27) C(31) 3.4208 no 1_655
H(27) C(32) 3.1108 no 1_655
H(27) H(2) 3.4966 no 1_655
H(27) H(24) 2.8287 no 1_645
H(27) H(33) 2.6808 no 2_756
H(27) H(37) 3.0256 no 1_655
H(27) H(38) 2.4132 no 1_655
H(27) H(43) 3.1522 no 2_755
H(27) H(44) 3.1798 no 2_755
H(28) C(16) 2.9902 no 1_645
H(28) C(37) 3.2231 no 1_545
H(28) C(38) 3.5100 no 1_545
H(28) H(15) 3.3867 no 2_656
H(28) H(16) 3.0370 no 2_656
H(28) H(21) 3.4934 no 2_655
H(28) H(23) 2.5286 no 1_645
H(28) H(24) 2.7319 no 1_645
H(28) H(25) 3.2714 no 1_645
H(28) H(42) 2.4534 no 1_545
H(28) H(43) 3.0736 no 1_545
H(29) C(6) 3.4262 no 1_545
H(29) C(10) 3.3956 no 2_656
H(29) C(11) 3.4952 no 2_656
H(29) C(15) 3.3357 no 2_655
H(29) C(37) 3.3466 no 1_545
H(29) H(9) 3.5647 no 1_545
H(29) H(10) 2.6028 no 1_545
H(29) H(15) 3.0992 no 2_656
H(29) H(16) 3.3023 no 2_656
H(29) H(20) 3.3047 no 2_655
H(29) H(21) 2.8582 no 2_655
H(29) H(22) 3.3123 no 2_655
H(29) H(42) 2.5315 no 1_545
H(30) Cl(1) 3.0930 no 1_545
H(30) C(15) 3.5872 no 2_655
H(30) H(10) 3.2439 no 1_545
H(30) H(14) 3.4635 no 2_656
H(30) H(15) 3.5057 no 2_656
H(30) H(19) 3.2154 no 1_545
H(30) H(20) 3.3753 no 2_655
H(30) H(22) 3.1275 no 2_655
H(31) C(25) 3.2144 no 2_756
H(31) H(2) 3.2552 no 1_655
H(31) H(13) 2.8853 no 1_655
H(31) H(14) 3.5708 no 2_656
H(31) H(32) 2.6141 no 2_756
H(32) C(8) 3.2924 no 1_655
H(32) C(9) 3.4655 no 1_655
H(32) C(10) 3.0302 no 1_655
H(32) C(24) 3.0084 no 2_756
H(32) C(25) 3.1697 no 2_756
H(32) H(13) 2.8029 no 1_655
H(32) H(13) 3.5161 no 2_656
H(32) H(14) 3.1553 no 1_655
H(32) H(15) 2.4365 no 1_655
H(32) H(17) 3.5978 no 2_666
H(32) H(31) 2.6141 no 2_756
H(32) H(32) 2.9603 no 2_756
H(33) C(19) 3.1091 no 2_756
H(33) C(31) 3.2034 no 2_656
H(33) H(2) 3.1145 no 2_656
H(33) H(15) 3.5045 no 1_655
H(33) H(17) 3.5714 no 2_666
H(33) H(18) 3.2174 no 2_666
H(33) H(24) 3.3521 no 2_666
H(33) H(27) 2.6808 no 2_756
H(33) H(37) 2.4932 no 2_656
H(34) C(28) 3.5631 no 2_656
H(34) C(30) 3.1479 no 2_656
H(34) C(31) 3.1871 no 2_656
H(34) H(11) 3.1316 no .
H(34) H(11) 3.0771 no 2_656
H(34) H(12) 3.2470 no .
H(34) H(18) 2.9524 no 2_666
H(34) H(35) 2.9630 no 2_656
H(34) H(36) 2.6570 no 2_656
H(34) H(37) 2.7247 no 2_656
H(35) C(4) 3.1567 no .
H(35) C(7) 3.3865 no .
H(35) H(7) 3.3646 no .
H(35) H(8) 2.2850 no .
H(35) H(11) 2.6774 no .
H(35) H(12) 3.4135 no .
H(35) H(34) 2.9630 no 2_656
H(36) Cl(1) 3.0478 no 1_545
H(36) C(27) 3.5792 no 2_656
H(36) H(14) 3.1570 no 2_656
H(36) H(19) 3.5780 no 1_545
H(36) H(34) 2.6570 no 2_656
H(37) Cl(1) 3.4902 no 1_545
H(37) C(14) 3.3028 no 1_545
H(37) C(16) 2.9252 no 1_545
H(37) C(26) 3.1664 no 2_656
H(37) C(27) 3.2820 no 2_656
H(37) H(18) 3.3291 no 1_545
H(37) H(19) 2.7320 no 1_545
H(37) H(24) 2.1327 no 1_545
H(37) H(25) 3.2293 no 1_545
H(37) H(27) 3.0256 no 1_455
H(37) H(33) 2.4932 no 2_656
H(37) H(34) 2.7247 no 2_656
H(38) C(16) 3.5825 no 1_545
H(38) C(19) 3.2963 no 1_455
H(38) C(38) 3.1941 no 2_655
H(38) C(39) 3.4097 no 2_655
H(38) H(1) 3.1910 no .
H(38) H(21) 3.1714 no 1_545
H(38) H(24) 2.7863 no 1_545
H(38) H(27) 2.4132 no 1_455
H(38) H(43) 2.9384 no 2_655
H(38) H(44) 3.3078 no 2_655
H(39) C(5) 3.0261 no 2_655
H(39) C(6) 3.5194 no 2_655
H(39) C(33) 3.4522 no 2_655
H(39) C(34) 3.1771 no 2_655
H(39) C(39) 3.5670 no 2_655
H(39) H(1) 3.4139 no .
H(39) H(9) 3.0031 no 2_655
H(39) H(39) 3.0407 no 2_655
H(39) H(40) 2.4898 no 2_655
H(40) C(5) 3.4490 no .
H(40) C(33) 3.3336 no 2_655
H(40) H(6) 2.8654 no 2_655
H(40) H(9) 3.4436 no 2_655
H(40) H(39) 2.4898 no 2_655
H(41) C(4) 3.3614 no .
H(41) C(5) 3.5856 no .
H(41) C(11) 3.3169 no 2_666
H(41) C(12) 3.0009 no 2_666
H(41) H(7) 3.0576 no .
H(41) H(8) 3.0196 no .
H(41) H(16) 3.0844 no 2_666
H(41) H(17) 2.4416 no 2_666
H(42) C(11) 3.0934 no 2_666
H(42) C(20) 3.0443 no 1_565
H(42) C(21) 3.0909 no 1_565
H(42) H(16) 2.4506 no 2_666
H(42) H(23) 3.1727 no 1_655
H(42) H(28) 2.4534 no 1_565
H(42) H(29) 2.5315 no 1_565
H(43) C(19) 3.3312 no 2_755
H(43) H(5) 3.1338 no 1_655
H(43) H(23) 2.7333 no 1_655
H(43) H(27) 3.1522 no 2_755
H(43) H(28) 3.0736 no 1_565
H(43) H(38) 2.9384 no 2_655
H(44) C(2) 3.4066 no 2_655
H(44) C(18) 3.2005 no 2_755
H(44) C(19) 3.3403 no 2_755
H(44) C(39) 3.3048 no 2_755
H(44) C(40) 3.0729 no 2_755
H(44) H(3) 3.5365 no 1_655
H(44) H(3) 2.5835 no 2_655
H(44) H(5) 3.3673 no 1_655
H(44) H(6) 3.3781 no 2_655
H(44) H(26) 2.8726 no 2_755
H(44) H(27) 3.1798 no 2_755
H(44) H(38) 3.3078 no 2_655
H(44) H(44) 3.0441 no 2_755
H(44) H(45) 2.6049 no 2_755
H(45) C(3) 3.0993 no 2_655
H(45) C(39) 3.2514 no 2_755
H(45) H(3) 3.3385 no 1_655
H(45) H(3) 3.2938 no 2_655
H(45) H(5) 2.7989 no 2_655
H(45) H(6) 2.6149 no 2_655
H(45) H(22) 3.3894 no 2_655
H(45) H(44) 2.6049 no 2_755

loop_
_geom_torsion_atom_site_label_1
_geom_torsion_atom_site_label_2
_geom_torsion_atom_site_label_3
_geom_torsion_atom_site_label_4
_geom_torsion
_geom_torsion_publ_flag
Cl(1) Cu(1) N(1) C(9) -139.2(3) no
Cl(1) Cu(1) N(1) C(13) 48.2(2) no
Cl(1) Cu(1) N(2) C(1) -156.03(13) no
Cl(1) Cu(1) N(2) C(4) -35.6(3) no
Cl(1) Cu(1) N(2) C(7) 78.3(3) no
Cl(1) Cu(1) N(3) C(3) -175.63(18) no
Cl(1) Cu(1) N(3) C(6) 63.42(18) no
Cl(1) Cu(1) N(3) C(14) -53.31(16) no
N(1) Cu(1) N(2) C(1) 97.0(3) no
N(1) Cu(1) N(2) C(4) -142.47(18) no
N(1) Cu(1) N(2) C(7) -28.6(2) no
N(2) Cu(1) N(1) C(9) -5.5(3) no
N(2) Cu(1) N(1) C(13) -178.1(2) no
N(1) Cu(1) N(3) C(3) -56.1(4) no
N(1) Cu(1) N(3) C(6) -177.0(2) no
N(1) Cu(1) N(3) C(14) 66.2(4) no
N(3) Cu(1) N(1) C(9) 100.5(4) no
N(3) Cu(1) N(1) C(13) -72.1(4) no
N(2) Cu(1) N(3) C(3) 52.2(3) no
N(2) Cu(1) N(3) C(6) -68.78(19) no
N(2) Cu(1) N(3) C(14) 174.49(17) no
N(3) Cu(1) N(2) C(1) -52.8(3) no
N(3) Cu(1) N(2) C(4) 67.64(18) no
N(3) Cu(1) N(2) C(7) -178.51(19) no
Cu(1) N(1) C(9) C(8) 8.7(5) no
Cu(1) N(1) C(9) C(10) -170.4(3) no
Cu(1) N(1) C(13) C(12) 170.4(3) no
C(9) N(1) C(13) C(12) -2.9(6) no
C(13) N(1) C(9) C(8) -178.8(3) no
C(13) N(1) C(9) C(10) 2.0(6) no
Cu(1) N(2) C(1) C(2) 5.9(5) no
Cu(1) N(2) C(4) C(5) -69.7(4) no
Cu(1) N(2) C(7) C(8) 64.9(4) no
C(1) N(2) C(4) C(5) 53.6(5) no
C(4) N(2) C(1) C(2) -109.0(4) no
C(1) N(2) C(7) C(8) -63.0(5) no
C(7) N(2) C(1) C(2) 129.6(4) no
C(4) N(2) C(7) C(8) 174.0(3) no
C(7) N(2) C(4) C(5) 176.8(3) no
Cu(1) N(3) C(3) C(2) -6.1(5) no
Cu(1) N(3) C(6) C(5) 66.1(3) no
Cu(1) N(3) C(14) C(15) 179.1(2) no
Cu(1) N(3) C(14) C(16) -56.4(3) no
C(3) N(3) C(6) C(5) -55.7(5) no
C(6) N(3) C(3) C(2) 110.9(4) no
C(3) N(3) C(14) C(15) -57.6(4) no
C(3) N(3) C(14) C(16) 67.0(4) no
C(14) N(3) C(3) C(2) -126.4(4) no
C(6) N(3) C(14) C(15) 65.9(4) no
C(6) N(3) C(14) C(16) -169.6(3) no
C(14) N(3) C(6) C(5) -179.0(3) no
N(2) C(1) C(2) C(3) 62.6(5) no
C(1) C(2) C(3) N(3) -62.4(5) no
N(2) C(4) C(5) C(6) 59.0(5) no
C(4) C(5) C(6) N(3) -56.0(5) no
N(2) C(7) C(8) C(9) -68.2(5) no
C(7) C(8) C(9) N(1) 24.4(6) no
C(7) C(8) C(9) C(10) -156.4(4) no
N(1) C(9) C(10) C(11) 0.0(6) no
C(8) C(9) C(10) C(11) -179.1(4) no
C(9) C(10) C(11) C(12) -1.4(6) no
C(10) C(11) C(12) C(13) 0.6(6) no
C(11) C(12) C(13) N(1) 1.6(7) no
C(18) C(17) C(22) C(21) -0.2(6) no
C(22) C(17) C(18) C(19) -0.4(6) no
C(18) C(17) B(1) C(23) -82.9(5) no
C(18) C(17) B(1) C(29) 155.1(4) no
C(18) C(17) B(1) C(35) 36.9(5) no
B(1) C(17) C(18) C(19) 179.9(4) no
C(22) C(17) B(1) C(23) 97.4(4) no
C(22) C(17) B(1) C(29) -24.7(6) no
C(22) C(17) B(1) C(35) -142.8(4) no
B(1) C(17) C(22) C(21) 179.5(4) no
C(17) C(18) C(19) C(20) 1.8(7) no
C(18) C(19) C(20) C(21) -2.6(7) no
C(19) C(20) C(21) C(22) 2.1(7) no
C(20) C(21) C(22) C(17) -0.7(7) no
C(24) C(23) C(28) C(27) 0.2(6) no
C(28) C(23) C(24) C(25) 0.1(6) no
C(24) C(23) B(1) C(17) 49.6(5) no
C(24) C(23) B(1) C(29) 169.4(4) no
C(24) C(23) B(1) C(35) -71.4(5) no
B(1) C(23) C(24) C(25) 178.4(4) no
C(28) C(23) B(1) C(17) -132.3(4) no
C(28) C(23) B(1) C(29) -12.5(6) no
C(28) C(23) B(1) C(35) 106.7(4) no
B(1) C(23) C(28) C(27) -177.9(4) no
C(23) C(24) C(25) C(26) -0.3(7) no
C(24) C(25) C(26) C(27) -0.0(7) no
C(25) C(26) C(27) C(28) 0.4(7) no
C(26) C(27) C(28) C(23) -0.5(7) no
C(30) C(29) C(34) C(33) 0.5(6) no
C(34) C(29) C(30) C(31) -0.5(6) no
C(30) C(29) B(1) C(17) 75.9(5) no
C(30) C(29) B(1) C(23) -44.3(5) no
C(30) C(29) B(1) C(35) -164.0(4) no
B(1) C(29) C(30) C(31) -176.9(4) no
C(34) C(29) B(1) C(17) -100.2(5) no
C(34) C(29) B(1) C(23) 139.6(4) no
C(34) C(29) B(1) C(35) 19.9(5) no
B(1) C(29) C(34) C(33) 176.9(4) no
C(29) C(30) C(31) C(32) 0.6(6) no
C(30) C(31) C(32) C(33) -0.7(6) no
C(31) C(32) C(33) C(34) 0.7(6) no
C(32) C(33) C(34) C(29) -0.6(6) no
C(36) C(35) C(40) C(39) -1.6(6) no
C(40) C(35) C(36) C(37) 2.0(6) no
C(36) C(35) B(1) C(17) -149.5(4) no
C(36) C(35) B(1) C(23) -29.5(5) no
C(36) C(35) B(1) C(29) 92.1(4) no
B(1) C(35) C(36) C(37) -172.5(4) no
C(40) C(35) B(1) C(17) 36.6(5) no
C(40) C(35) B(1) C(23) 156.5(4) no
C(40) C(35) B(1) C(29) -81.9(5) no
B(1) C(35) C(40) C(39) 172.8(3) no
C(35) C(36) C(37) C(38) -1.5(6) no
C(36) C(37) C(38) C(39) 0.4(6) no
C(37) C(38) C(39) C(40) -0.1(6) no
C(38) C(39) C(40) C(35) 0.7(6) no
